data_7715639
loop_
_publ_author_name
'Borys, Andryj M.'
'Vedani, Luca'
'Hevia, Eva'

_publ_section_title
;
 The coordination of alkali-metal nickelates to organic &#x3c0;-systems:
 synthetic, structural and spectroscopic insights.
;
_journal_issue 19
_journal_name_full 'Dalton transactions (Cambridge, England : 2003)'
_journal_page_first 8382
_journal_page_last 8390
_journal_paper_doi 10.1039/d4dt00889h
_journal_volume 53
_journal_year 2024
_chemical_formula_moiety 'C18 H23 Ni, C16 H32 Li O8'
_chemical_formula_sum 'C34 H55 Li Ni O8'
_chemical_formula_weight 657.43
_space_group_crystal_system monoclinic
_space_group_IT_number 14
_space_group_name_Hall '-P 2yn'
_space_group_name_H-M_alt 'P 1 21/n 1'
_atom_sites_solution_hydrogens geom
_atom_sites_solution_primary dual
_audit_creation_date 2023-10-17
_audit_creation_method
;
Olex2 1.5
(compiled 2023.03.06 svn.rbb2c1857 for OlexSys, GUI svn.r6748)
;
_audit_update_record
;
2024-01-17 deposited with the CCDC.	2024-04-03 downloaded from the CCDC.
;
_cell_angle_alpha 90
_cell_angle_beta 93.3440(10)
_cell_angle_gamma 90
_cell_formula_units_Z 4
_cell_length_a 15.15520(10)
_cell_length_b 10.28020(10)
_cell_length_c 21.0871(2)
_cell_measurement_reflns_used 82498
_cell_measurement_temperature 100.01(10)
_cell_measurement_theta_max 33.6930
_cell_measurement_theta_min 2.1990
_cell_volume 3279.74(5)
_computing_cell_refinement 'CrysAlisPro 1.171.42.89a (Rigaku OD, 2023)'
_computing_data_collection 'CrysAlisPro 1.171.42.89a (Rigaku OD, 2023)'
_computing_data_reduction 'CrysAlisPro 1.171.42.89a (Rigaku OD, 2023)'
_computing_molecular_graphics 'Olex2 1.5 (Dolomanov et al., 2009)'
_computing_publication_material 'Olex2 1.5 (Dolomanov et al., 2009)'
_computing_structure_refinement 'SHELXL 2018/3 (Sheldrick, 2015)'
_computing_structure_solution 'SHELXT 2018/2 (Sheldrick, 2018)'
_diffrn_ambient_environment N~2~
_diffrn_ambient_temperature 100.01(10)
_diffrn_detector 'Hybrid Pixel Array Detector'
_diffrn_detector_area_resol_mean 10.0000
_diffrn_detector_type 'HyPix-Arc 100'
_diffrn_measured_fraction_theta_full 0.999
_diffrn_measured_fraction_theta_max 0.999
_diffrn_measurement_details
;
List of Runs (angles in degrees, time in seconds):

  # Type    Start    End  Width  t~exp~   \w     \q     \k     \f   Frames
#--------------------------------------------------------------------------
  1  \w    -21.00  40.00   0.50    6.00    --   13.91  86.00   0.00  122
  2  \w    -38.00  50.00   0.50    6.00    --   13.91 -86.00-117.00  176
  3  \w    -50.00  41.00   0.50    6.00    --  -14.37  86.00   0.00  182
  4  \w    -37.00  21.00   0.50    6.00    --  -14.37 -86.00-117.00  116
  5  \w    -17.00  85.00   0.50    6.00    --   13.91  77.00 120.00  204
  6  \w    -18.00  58.00   0.50    6.00    --   13.91 -99.00 -30.00  152
  7  \w    -25.00  68.00   0.50    6.00    --  -14.37  19.00-150.00  186
  8  \w    -82.00 -21.00   0.50    6.00    --  -14.37 138.00 128.53  122
  9  \w    -18.00  29.00   0.50    6.00    --  -14.37 -99.00 120.00   94
 10  \w    -96.00   9.00   0.50    6.00    --  -14.37 -38.00   0.00  210
 11  \w    -25.00  68.00   0.50    6.00    --  -14.37  19.00 150.00  186
 12  \w    -25.00  68.00   0.50    6.00    --  -14.37  19.00  30.00  186
 13  \w    -93.00 -29.00   0.50    6.00    --  -14.37 154.00   2.35  128
 14  \w    -96.00   9.00   0.50    6.00    --  -14.37 -38.00-150.00  210
 15  \w    -85.00 -23.00   0.50    6.00    --  -14.37 143.00-172.00  124
 16  \w    -84.00 -22.00   0.50    6.00    --  -14.37 141.00  78.50  124
 17  \w    -80.00 -19.00   0.50    6.00    --  -14.37 135.00 -35.57  122
 18  \w    -18.00  29.00   0.50    6.00    --  -14.37 -99.00 -90.00   94
 19  \w    -97.00  28.00   0.50    6.00    --  -14.37 -19.00-150.00  250
 20  \w    -18.00  29.00   0.50    6.00    --  -14.37 -99.00-180.00   94
 21  \w    -81.00 -20.00   0.50    6.00    --  -14.37 137.00  66.47  122
 22  \w    -83.00 -22.00   0.50    6.00    --  -14.37 140.00-134.24  122
 23  \w    -92.00 -45.00   0.50    6.00    --  -14.37   0.00-180.00   94
 24  \w    -76.00 -16.00   0.50    6.00    --  -14.37 129.00 -76.69  120
;
_diffrn_measurement_device 'four-circle diffractometer'
_diffrn_measurement_device_type 'XtaLAB Synergy R, HyPix-Arc 100'
_diffrn_measurement_method '\w scans'
_diffrn_orient_matrix_type 'CrysAlisPro convention (1999,Acta A55,543-557)'
_diffrn_orient_matrix_UB_11 0.0346003000
_diffrn_orient_matrix_UB_12 0.0360010000
_diffrn_orient_matrix_UB_13 0.0158505000
_diffrn_orient_matrix_UB_21 0.0273768000
_diffrn_orient_matrix_UB_22 -0.0121062000
_diffrn_orient_matrix_UB_23 -0.0255156000
_diffrn_orient_matrix_UB_31 -0.0158622000
_diffrn_orient_matrix_UB_32 0.0575966000
_diffrn_orient_matrix_UB_33 -0.0152622000
_diffrn_radiation_monochromator mirror
_diffrn_radiation_probe x-ray
_diffrn_radiation_type 'Mo K\a'
_diffrn_radiation_wavelength 0.71073
_diffrn_reflns_av_R_equivalents 0.0343
_diffrn_reflns_av_unetI/netI 0.0129
_diffrn_reflns_Laue_measured_fraction_full 0.999
_diffrn_reflns_Laue_measured_fraction_max 0.999
_diffrn_reflns_limit_h_max 21
_diffrn_reflns_limit_h_min -21
_diffrn_reflns_limit_k_max 14
_diffrn_reflns_limit_k_min -14
_diffrn_reflns_limit_l_max 29
_diffrn_reflns_limit_l_min -29
_diffrn_reflns_number 191061
_diffrn_reflns_point_group_measured_fraction_full 0.999
_diffrn_reflns_point_group_measured_fraction_max 0.999
_diffrn_reflns_theta_full 25.242
_diffrn_reflns_theta_max 30.081
_diffrn_reflns_theta_min 2.205
_diffrn_source 'micro-focus sealed X-ray tube'
_diffrn_source_type 'Mova (Mo) X-ray Source'
_exptl_absorpt_coefficient_mu 0.641
_exptl_absorpt_correction_T_max 1.000
_exptl_absorpt_correction_T_min 0.894
_exptl_absorpt_correction_type gaussian
_exptl_absorpt_process_details
;
CrysAlisPro 1.171.42.89a (Rigaku Oxford Diffraction, 2023)
Numerical absorption correction based on gaussian integration over
a multifaceted crystal model
Empirical absorption correction using spherical harmonics,
implemented in SCALE3 ABSPACK scaling algorithm.
;
_exptl_crystal_colour yellow
_exptl_crystal_colour_primary yellow
_exptl_crystal_density_diffrn 1.331
_exptl_crystal_description block
_exptl_crystal_F_000 1416
_exptl_crystal_size_max 0.173
_exptl_crystal_size_mid 0.107
_exptl_crystal_size_min 0.051
_refine_diff_density_max 0.463
_refine_diff_density_min -0.367
_refine_diff_density_rms 0.052
_refine_ls_extinction_method none
_refine_ls_goodness_of_fit_ref 1.070
_refine_ls_hydrogen_treatment constr
_refine_ls_matrix_type full
_refine_ls_number_parameters 561
_refine_ls_number_reflns 9636
_refine_ls_number_restraints 279
_refine_ls_restrained_S_all 1.071
_refine_ls_R_factor_all 0.0360
_refine_ls_R_factor_gt 0.0319
_refine_ls_shift/su_max 0.005
_refine_ls_shift/su_mean 0.000
_refine_ls_structure_factor_coef Fsqd
_refine_ls_weighting_details 'w=1/[\s^2^(Fo^2^)+(0.0360P)^2^+1.6257P] where P=(Fo^2^+2Fc^2^)/3'
_refine_ls_weighting_scheme calc
_refine_ls_wR_factor_gt 0.0778
_refine_ls_wR_factor_ref 0.0794
_reflns_Friedel_coverage 0.000
_reflns_number_gt 8756
_reflns_number_total 9636
_reflns_threshold_expression 'I > 2\s(I)'
_cod_data_source_file d4dt00889h2.cif
_cod_data_source_block 23eh139_amb-1072
_cod_depositor_comments 'Adding full bibliography for 7715639--7715655.cif.'
_cod_database_code 7715639
_shelx_shelxl_version_number 2018/3
_chemical_oxdiff_formula 'C136  H224  Li4  Ni4  O32  '
_shelx_space_group_comment
;
The symmetry employed for this shelxl refinement is uniquely defined
by the following loop, which should always be used as a source of
symmetry information in preference to the above space-group names.
They are only intended as comments.
;
_shelx_estimated_absorpt_t_max 0.968
_shelx_estimated_absorpt_t_min 0.897
_reflns_odcompleteness_completeness 99.94
_reflns_odcompleteness_iscentric 1
_reflns_odcompleteness_theta 30.44
_olex2_refinement_description
;
1. Fixed Uiso
 At 1.2 times of:
  All C(H) groups, All C(H,H) groups, All C(H,H,H,H) groups
2. Restrained distances
 C7-C18 \\sim C7A-C18
 with sigma of 0.02
 C8A-C7A \\sim C8-C7
 with sigma of 0.02
 C9-C8 \\sim C9-C8A
 with sigma of 0.02
 C11A-C10 \\sim C11-C10
 with sigma of 0.02
 C12-C11 \\sim C12A-C11A
 with sigma of 0.02
 C13-C12 \\sim C13-C12A
 with sigma of 0.02
 C15A-C14 \\sim C15-C14
 with sigma of 0.02
 C16A-C15A \\sim C16-C15
 with sigma of 0.02
 C17-C16 \\sim C17-C16A
 with sigma of 0.02
3. Rigid bond restraints
 C27A, O5A, C28A, C34A, O10, C32A, C33A, O6A, C30A, C31A, C29A, O7A
 with sigma for 1-2 distances of 0.001 and sigma for 1-3 distances of 0.001
 C28, C27, O5, C34, C33, O8A, C32, C31, C29, C30, O7
 with sigma for 1-2 distances of 0.001 and sigma for 1-3 distances of 0.001
 C17, C16, C16A, C18
 with sigma for 1-2 distances of 0.001 and sigma for 1-3 distances of 0.001
4. Uiso/Uaniso restraints and constraints
Uanis(C8) \\sim Ueq, Uanis(C8A) \\sim Ueq, Uanis(C7) \\sim Ueq, Uanis(C7A)
\\sim Ueq: with sigma of 0.01 and sigma for terminal atoms of 0.01
Uanis(O5) \\sim Ueq, Uanis(O8A) \\sim Ueq, Uanis(C34) \\sim Ueq, Uanis(C28)
\\sim Ueq, Uanis(C33) \\sim Ueq, Uanis(C32) \\sim Ueq, Uanis(C31) \\sim Ueq,
Uanis(C27) \\sim Ueq, Uanis(C29) \\sim Ueq, Uanis(O5A) \\sim Ueq, Uanis(C28A)
\\sim Ueq, Uanis(C34A) \\sim Ueq, Uanis(O10) \\sim Ueq, Uanis(C32A) \\sim Ueq,
Uanis(C33A) \\sim Ueq, Uanis(O7) \\sim Ueq, Uanis(O6) \\sim Ueq, Uanis(C30)
\\sim Ueq, Uanis(O6A) \\sim Ueq, Uanis(C30A) \\sim Ueq, Uanis(C31A) \\sim Ueq,
Uanis(C29A) \\sim Ueq, Uanis(O7A) \\sim Ueq, Uanis(C27A) \\sim Ueq: with sigma
of 0.005 and sigma for terminal atoms of 0.02
Uanis(C11A) \\sim Ueq, Uanis(C11) \\sim Ueq, Uanis(C12) \\sim Ueq, Uanis(C12A)
\\sim Ueq: with sigma of 0.01 and sigma for terminal atoms of 0.01
Uanis(C15A) \\sim Ueq, Uanis(C15) \\sim Ueq, Uanis(C16) \\sim Ueq, Uanis(C16A)
\\sim Ueq: with sigma of 0.01 and sigma for terminal atoms of 0.01
Uanis(C17) \\sim Ueq: with sigma of 0.01 and sigma for terminal atoms of 0.02
5. Others
 Sof(H14C)=Sof(H14D)=Sof(H13C)=Sof(H13D)=Sof(H9BC)=Sof(H9BD)=Sof(H10C)=
 Sof(H10D)=Sof(H18C)=Sof(H18D)=Sof(H17C)=Sof(H17D)=Sof(C8A)=Sof(H8A)=Sof(C7A)=
 Sof(H7A)=Sof(C12A)=Sof(H12A)=Sof(C11A)=Sof(H11A)=Sof(C16A)=Sof(H16A)=Sof(C15A)=
 Sof(H15A)=1-FVAR(1)
 Sof(H14A)=Sof(H14B)=Sof(H13A)=Sof(H13B)=Sof(H9AA)=Sof(H9AB)=Sof(H10A)=
 Sof(H10B)=Sof(H18A)=Sof(H18B)=Sof(H17A)=Sof(H17B)=Sof(C16)=Sof(H16)=Sof(C12)=
 Sof(H12)=Sof(C11)=Sof(H11)=Sof(C15)=Sof(H15)=Sof(C8)=Sof(H8)=Sof(C7)=Sof(H7)=
 FVAR(1)
 Sof(O5A)=Sof(O6A)=Sof(C28A)=Sof(H28C)=Sof(H28D)=Sof(C34A)=Sof(H34C)=Sof(H34D)=
 Sof(C30A)=Sof(H30C)=Sof(H30D)=Sof(C31A)=Sof(H31C)=Sof(H31D)=Sof(O10)=Sof(C32A)=
 Sof(H32C)=Sof(H32D)=Sof(C29A)=Sof(H29C)=Sof(H29D)=Sof(C33A)=Sof(H33C)=
 Sof(H33D)=Sof(O7A)=Sof(C27A)=Sof(H27C)=Sof(H27D)=1-FVAR(2)
 Sof(O7)=Sof(O5)=Sof(O8A)=Sof(O6)=Sof(C34)=Sof(H34A)=Sof(H34B)=Sof(C28)=
 Sof(H28A)=Sof(H28B)=Sof(C33)=Sof(H33A)=Sof(H33B)=Sof(C32)=Sof(H32A)=Sof(H32B)=
 Sof(C31)=Sof(H31A)=Sof(H31B)=Sof(C30)=Sof(H30A)=Sof(H30B)=Sof(C27)=Sof(H27A)=
 Sof(H27B)=Sof(C29)=Sof(H29A)=Sof(H29B)=FVAR(2)
6.a Ternary CH refined with riding coordinates:
 C16(H16), C12(H12), C11(H11), C15(H15), C8(H8), C7(H7), C8A(H8A), C12A(H12A),
 C11A(H11A), C16A(H16A), C15A(H15A)
6.b Secondary CH2 refined with riding coordinates:
 C14(H14A,H14B), C14(H14C,H14D), C13(H13A,H13B), C13(H13C,H13D), C19(H19A,
 H19B), C25(H25A,H25B), C20(H20A,H20B), C9(H9AA,H9AB), C9(H9BC,H9BD), C22(H22A,
 H22B), C10(H10A,H10B), C10(H10C,H10D), C23(H23A,H23B), C26(H26A,H26B),
 C21(H21A,H21B), C18(H18A,H18B), C18(H18C,H18D), C24(H24A,H24B), C17(H17A,H17B),
  C17(H17C,H17D), C34(H34A,H34B), C28(H28A,H28B), C33(H33A,H33B), C32(H32A,
 H32B), C31(H31A,H31B), C30(H30A,H30B), C27(H27A,H27B), C29(H29A,H29B),
 C28A(H28C,H28D), C34A(H34C,H34D), C30A(H30C,H30D), C31A(H31C,H31D), C32A(H32C,
 H32D), C29A(H29C,H29D), C33A(H33C,H33D), C27A(H27C,H27D)
6.c Aromatic/amide H refined with riding coordinates:
 C3(H3), C6(H6), C2(H2), C5(H5), C4(H4), C7A(H7A)
;
_olex2_submission_special_instructions 'No special instructions were received'
_oxdiff_exptl_absorpt_empirical_details
;
Empirical correction (ABSPACK) includes:
- Absorption correction using spherical harmonics
- Frame scaling
;
_oxdiff_exptl_absorpt_empirical_full_max 1.139
_oxdiff_exptl_absorpt_empirical_full_min 0.924

loop_
_space_group_symop_operation_xyz
'x, y, z'
'-x+1/2, y+1/2, -z+1/2'
'-x, -y, -z'
'x-1/2, -y-1/2, z-1/2'

loop_
_atom_site_label
_atom_site_type_symbol
_atom_site_fract_x
_atom_site_fract_y
_atom_site_fract_z
_atom_site_U_iso_or_equiv
_atom_site_adp_type
_atom_site_occupancy
_atom_site_site_symmetry_order
_atom_site_calc_flag
_atom_site_refinement_flags_posn
_atom_site_refinement_flags_adp
_atom_site_refinement_flags_occupancy
_atom_site_disorder_assembly
_atom_site_disorder_group
Ni1 Ni -0.11469(2) 0.14028(2) 0.68458(2) 0.01346(4) Uani 1 1 d . . . . .
O2 O 0.26577(5) 0.17271(8) 0.49088(4) 0.01819(16) Uani 1 1 d . . . . .
O1 O 0.18817(6) 0.30520(8) 0.58492(4) 0.01926(16) Uani 1 1 d . . . . .
O3 O 0.39740(6) 0.35805(8) 0.50192(4) 0.01887(16) Uani 1 1 d . . . . .
O7 O 0.27912(18) 0.0572(2) 0.62337(9) 0.0208(3) Uani 0.8696(16) 1 d . U P A 1
O4 O 0.31773(6) 0.49328(10) 0.59892(4) 0.02541(19) Uani 1 1 d . . . . .
O5 O 0.46316(7) 0.27707(10) 0.62886(5) 0.0203(2) Uani 0.8696(16) 1 d . U P A 1
O8A O 0.42771(8) 0.06394(12) 0.55318(6) 0.0205(2) Uani 0.8696(16) 1 d . U P A 1
O6 O 0.31568(8) 0.26964(11) 0.70112(5) 0.0255(2) Uani 0.8696(16) 1 d . U P A 1
C1 C -0.05931(7) -0.02561(11) 0.65383(5) 0.01439(19) Uani 1 1 d . . . . .
C3 C -0.05877(8) -0.26794(11) 0.64862(6) 0.0205(2) Uani 1 1 d . . . . .
H3 H -0.083663 -0.347728 0.661633 0.025 Uiso 1 1 calc R U . . .
C6 C 0.01144(7) -0.03365(12) 0.61287(6) 0.0187(2) Uani 1 1 d . . . . .
H6 H 0.037167 0.045401 0.599674 0.022 Uiso 1 1 calc R U . . .
C2 C -0.09199(7) -0.14992(11) 0.66998(5) 0.0166(2) Uani 1 1 d . . . . .
H2 H -0.139742 -0.153171 0.697184 0.020 Uiso 1 1 calc R U . . .
C14 C 0.03004(8) 0.30610(13) 0.73394(6) 0.0240(2) Uani 1 1 d D . . . .
H14A H 0.011100 0.397182 0.740047 0.029 Uiso 0.618(2) 1 calc R U P B 1
H14B H 0.095402 0.305544 0.734469 0.029 Uiso 0.618(2) 1 calc R U P B 1
H14C H 0.078623 0.261633 0.713190 0.029 Uiso 0.382(2) 1 calc R U P B 2
H14D H 0.051680 0.392102 0.749168 0.029 Uiso 0.382(2) 1 calc R U P B 2
C13 C 0.00142(9) 0.22528(15) 0.78957(6) 0.0280(3) Uani 1 1 d D . . . .
H13A H 0.035488 0.143119 0.792430 0.034 Uiso 0.618(2) 1 calc R U P B 1
H13B H 0.012708 0.273878 0.829760 0.034 Uiso 0.618(2) 1 calc R U P B 1
H13C H 0.053957 0.177669 0.807403 0.034 Uiso 0.382(2) 1 calc R U P B 2
H13D H -0.016683 0.286163 0.822793 0.034 Uiso 0.382(2) 1 calc R U P B 2
C19 C 0.13775(8) 0.28493(12) 0.52614(6) 0.0203(2) Uani 1 1 d . . . . .
H19A H 0.145243 0.359217 0.497067 0.024 Uiso 1 1 calc R U . . .
H19B H 0.074181 0.275972 0.533708 0.024 Uiso 1 1 calc R U . . .
C25 C 0.22815(8) 0.53275(12) 0.58678(6) 0.0226(2) Uani 1 1 d . . . . .
H25A H 0.214155 0.541655 0.540537 0.027 Uiso 1 1 calc R U . . .
H25B H 0.217424 0.617344 0.607403 0.027 Uiso 1 1 calc R U . . .
C20 C 0.17219(7) 0.16187(12) 0.49793(6) 0.0187(2) Uani 1 1 d . . . . .
H20A H 0.160284 0.087291 0.525876 0.022 Uiso 1 1 calc R U . . .
H20B H 0.141405 0.145960 0.455940 0.022 Uiso 1 1 calc R U . . .
C9 C -0.28812(9) 0.05993(13) 0.71933(7) 0.0275(3) Uani 1 1 d D . . . .
H9AA H -0.286806 -0.027262 0.699479 0.033 Uiso 0.618(2) 1 calc R U P B 1
H9AB H -0.350268 0.081776 0.726849 0.033 Uiso 0.618(2) 1 calc R U P B 1
H9BC H -0.318136 -0.025508 0.715769 0.033 Uiso 0.382(2) 1 calc R U P B 2
H9BD H -0.334910 0.126270 0.722962 0.033 Uiso 0.382(2) 1 calc R U P B 2
C22 C 0.38243(8) 0.28372(12) 0.44488(5) 0.0200(2) Uani 1 1 d . . . . .
H22A H 0.420308 0.205204 0.447098 0.024 Uiso 1 1 calc R U . . .
H22B H 0.398983 0.336281 0.408069 0.024 Uiso 1 1 calc R U . . .
C5 C 0.04587(8) -0.15003(13) 0.59062(6) 0.0238(2) Uani 1 1 d . . . . .
H5 H 0.093503 -0.148048 0.563276 0.029 Uiso 1 1 calc R U . . .
C4 C 0.01083(8) -0.26859(12) 0.60826(6) 0.0240(2) Uani 1 1 d . . . . .
H4 H 0.033724 -0.348114 0.593198 0.029 Uiso 1 1 calc R U . . .
C10 C -0.23280(8) 0.06002(13) 0.78176(6) 0.0245(2) Uani 1 1 d D . . . .
H10A H -0.253976 0.131438 0.808454 0.029 Uiso 0.618(2) 1 calc R U P B 1
H10B H -0.243675 -0.022679 0.804057 0.029 Uiso 0.618(2) 1 calc R U P B 1
H10C H -0.269475 0.084640 0.817199 0.029 Uiso 0.382(2) 1 calc R U P B 2
H10D H -0.207579 -0.027433 0.790505 0.029 Uiso 0.382(2) 1 calc R U P B 2
C23 C 0.37574(9) 0.49187(12) 0.49394(6) 0.0230(2) Uani 1 1 d . . . . .
H23A H 0.315978 0.501212 0.472873 0.028 Uiso 1 1 calc R U . . .
H23B H 0.418760 0.535048 0.467313 0.028 Uiso 1 1 calc R U . . .
C26 C 0.17221(8) 0.42780(12) 0.61414(6) 0.0209(2) Uani 1 1 d . . . . .
H26A H 0.186142 0.421268 0.660484 0.025 Uiso 1 1 calc R U . . .
H26B H 0.108951 0.450815 0.607233 0.025 Uiso 1 1 calc R U . . .
C21 C 0.28698(8) 0.24351(13) 0.43551(5) 0.0220(2) Uani 1 1 d . . . . .
H21A H 0.248610 0.321122 0.430044 0.026 Uiso 1 1 calc R U . . .
H21B H 0.278188 0.188142 0.397251 0.026 Uiso 1 1 calc R U . . .
C18 C -0.20547(8) 0.23862(14) 0.56889(6) 0.0262(3) Uani 1 1 d D U . . .
H18A H -0.251225 0.306348 0.572977 0.031 Uiso 0.618(2) 1 calc R U P B 1
H18B H -0.214647 0.200019 0.526001 0.031 Uiso 0.618(2) 1 calc R U P B 1
H18C H -0.249288 0.297990 0.547614 0.031 Uiso 0.382(2) 1 calc R U P B 2
H18D H -0.202559 0.158769 0.542852 0.031 Uiso 0.382(2) 1 calc R U P B 2
C24 C 0.37863(9) 0.55278(13) 0.55918(7) 0.0266(3) Uani 1 1 d . . . . .
H24A H 0.439119 0.544535 0.579163 0.032 Uiso 1 1 calc R U . . .
H24B H 0.364750 0.646608 0.555048 0.032 Uiso 1 1 calc R U . . .
C17 C -0.11568(11) 0.30370(17) 0.57360(6) 0.0358(3) Uani 1 1 d D U . . .
H17A H -0.120347 0.391380 0.554278 0.043 Uiso 0.618(2) 1 calc R U P B 1
H17B H -0.073625 0.252172 0.549620 0.043 Uiso 0.618(2) 1 calc R U P B 1
H17C H -0.086130 0.282965 0.534189 0.043 Uiso 0.382(2) 1 calc R U P B 2
H17D H -0.125755 0.398850 0.573656 0.043 Uiso 0.382(2) 1 calc R U P B 2
C34 C 0.53110(10) 0.21169(17) 0.59696(8) 0.0190(3) Uani 0.8696(16) 1 d . U P A 1
H34A H 0.588208 0.222055 0.621716 0.023 Uiso 0.8696(16) 1 calc R U P A 1
H34B H 0.536885 0.251601 0.554683 0.023 Uiso 0.8696(16) 1 calc R U P A 1
C28 C 0.3975(3) 0.3297(6) 0.72274(17) 0.0272(7) Uani 0.8696(16) 1 d . U P A 1
H28A H 0.403455 0.325808 0.769698 0.033 Uiso 0.8696(16) 1 calc R U P A 1
H28B H 0.396254 0.422507 0.710148 0.033 Uiso 0.8696(16) 1 calc R U P A 1
C33 C 0.51047(9) 0.06941(13) 0.58910(7) 0.0202(3) Uani 0.8696(16) 1 d . U P A 1
H33A H 0.557071 0.025049 0.566183 0.024 Uiso 0.8696(16) 1 calc R U P A 1
H33B H 0.506011 0.027227 0.630997 0.024 Uiso 0.8696(16) 1 calc R U P A 1
C32 C 0.37910(11) -0.05282(13) 0.56043(8) 0.0236(3) Uani 0.8696(16) 1 d . U P A 1
H32A H 0.419693 -0.128071 0.558920 0.028 Uiso 0.8696(16) 1 calc R U P A 1
H32B H 0.334202 -0.061261 0.524649 0.028 Uiso 0.8696(16) 1 calc R U P A 1
C31 C 0.33365(10) -0.05535(14) 0.62241(8) 0.0254(3) Uani 0.8696(16) 1 d . U P A 1
H31A H 0.297383 -0.135027 0.625166 0.030 Uiso 0.8696(16) 1 calc R U P A 1
H31B H 0.377950 -0.054170 0.658814 0.030 Uiso 0.8696(16) 1 calc R U P A 1
C30 C 0.23763(10) 0.07377(17) 0.68247(8) 0.0245(3) Uani 0.8696(16) 1 d . U P A 1
H30A H 0.224124 -0.012577 0.700293 0.029 Uiso 0.8696(16) 1 calc R U P A 1
H30B H 0.181235 0.121377 0.674769 0.029 Uiso 0.8696(16) 1 calc R U P A 1
C27 C 0.47537(10) 0.26595(15) 0.69639(7) 0.0243(3) Uani 0.8696(16) 1 d . U P A 1
H27A H 0.530620 0.309874 0.711899 0.029 Uiso 0.8696(16) 1 calc R U P A 1
H27B H 0.478649 0.173353 0.709212 0.029 Uiso 0.8696(16) 1 calc R U P A 1
C29 C 0.29693(11) 0.14808(16) 0.72949(7) 0.0277(3) Uani 0.8696(16) 1 d . U P A 1
H29A H 0.267008 0.161699 0.769453 0.033 Uiso 0.8696(16) 1 calc R U P A 1
H29B H 0.352320 0.099198 0.739338 0.033 Uiso 0.8696(16) 1 calc R U P A 1
C16 C -0.08066(14) 0.3156(2) 0.64289(11) 0.0177(4) Uani 0.618(2) 1 d D U P B 1
H16 H -0.102561 0.394213 0.665057 0.021 Uiso 0.618(2) 1 calc R U P B 1
C12 C -0.09487(14) 0.1965(2) 0.77942(9) 0.0181(4) Uani 0.618(2) 1 d D U P B 1
H12 H -0.134285 0.268765 0.792169 0.022 Uiso 0.618(2) 1 calc R U P B 1
C11 C -0.13501(12) 0.07530(19) 0.77732(8) 0.0182(4) Uani 0.618(2) 1 d D U P B 1
H11 H -0.097651 0.000511 0.793063 0.022 Uiso 0.618(2) 1 calc R U P B 1
C15 C -0.00478(12) 0.26210(18) 0.67183(8) 0.0164(4) Uani 0.618(2) 1 d D U P B 1
H15 H 0.039711 0.228560 0.642668 0.020 Uiso 0.618(2) 1 calc R U P B 1
C8 C -0.24985(12) 0.16029(19) 0.67596(10) 0.0180(4) Uani 0.618(2) 1 d D U P B 1
H8 H -0.271615 0.251010 0.682060 0.022 Uiso 0.618(2) 1 calc R U P B 1
C7 C -0.21938(12) 0.1358(2) 0.61649(9) 0.0183(4) Uani 0.618(2) 1 d D U P B 1
H7 H -0.234215 0.047842 0.598592 0.022 Uiso 0.618(2) 1 calc R U P B 1
Li1 Li 0.32813(14) 0.2446(2) 0.58439(11) 0.0235(4) Uani 1 1 d . . . . .
C8A C -0.24779(19) 0.0830(3) 0.65958(16) 0.0207(7) Uani 0.382(2) 1 d D U P B 2
H8A H -0.254274 0.010417 0.628097 0.025 Uiso 0.382(2) 1 calc R U P B 2
C7A C -0.2345(2) 0.2041(3) 0.63384(16) 0.0191(6) Uani 0.382(2) 1 d D U P B 2
H7A H -0.245114 0.275710 0.660819 0.023 Uiso 0.382(2) 1 calc R U P B 2
C12A C -0.0701(2) 0.1305(3) 0.77817(14) 0.0174(6) Uani 0.382(2) 1 d D U P B 2
H12A H -0.055260 0.040590 0.793499 0.021 Uiso 0.382(2) 1 calc R U P B 2
C11A C -0.1595(2) 0.1588(3) 0.77477(14) 0.0172(6) Uani 0.382(2) 1 d D U P B 2
H11A H -0.174498 0.249628 0.787224 0.021 Uiso 0.382(2) 1 calc R U P B 2
C16A C -0.0579(2) 0.2762(3) 0.62305(17) 0.0177(6) Uani 0.382(2) 1 d D U P B 2
H16A H 0.000795 0.247051 0.609039 0.021 Uiso 0.382(2) 1 calc R U P B 2
C15A C -0.05292(19) 0.3241(3) 0.68439(14) 0.0168(6) Uani 0.382(2) 1 d D U P B 2
H15A H -0.091976 0.400141 0.692257 0.020 Uiso 0.382(2) 1 calc R U P B 2
O5A O 0.4304(4) 0.3013(7) 0.6569(3) 0.0183(13) Uani 0.1304(16) 1 d . U P A 2
O6A O 0.2695(5) 0.2283(7) 0.7035(3) 0.0188(13) Uani 0.1304(16) 1 d . U P A 2
C28A C 0.3455(6) 0.2414(8) 0.7462(4) 0.0158(14) Uani 0.1304(16) 1 d . U P A 2
H28C H 0.325870 0.257874 0.789417 0.019 Uiso 0.1304(16) 1 calc R U P A 2
H28D H 0.378494 0.158304 0.747305 0.019 Uiso 0.1304(16) 1 calc R U P A 2
C34A C 0.5077(6) 0.2205(10) 0.6616(4) 0.0210(16) Uani 0.1304(16) 1 d . U P A 2
H34C H 0.500110 0.150081 0.692818 0.025 Uiso 0.1304(16) 1 calc R U P A 2
H34D H 0.559976 0.272757 0.675866 0.025 Uiso 0.1304(16) 1 calc R U P A 2
C30A C 0.2692(6) -0.0034(9) 0.6793(4) 0.0194(15) Uani 0.1304(16) 1 d . U P A 2
H30C H 0.327496 -0.020446 0.701269 0.023 Uiso 0.1304(16) 1 calc R U P A 2
H30D H 0.232324 -0.082526 0.681857 0.023 Uiso 0.1304(16) 1 calc R U P A 2
C31A C 0.3372(7) -0.0548(8) 0.5821(5) 0.0182(14) Uani 0.1304(16) 1 d . U P A 2
H31C H 0.320377 -0.052926 0.536058 0.022 Uiso 0.1304(16) 1 calc R U P A 2
H31D H 0.328294 -0.144730 0.597285 0.022 Uiso 0.1304(16) 1 calc R U P A 2
O10 O 0.4429(5) 0.1064(8) 0.5699(4) 0.0185(13) Uani 0.1304(16) 1 d . U P A 2
C32A C 0.4318(6) -0.0219(9) 0.5916(5) 0.0208(15) Uani 0.1304(16) 1 d . U P A 2
H32C H 0.451056 -0.028515 0.637117 0.025 Uiso 0.1304(16) 1 calc R U P A 2
H32D H 0.467701 -0.082669 0.567354 0.025 Uiso 0.1304(16) 1 calc R U P A 2
C29A C 0.2248(7) 0.1105(9) 0.7092(5) 0.0193(15) Uani 0.1304(16) 1 d . U P A 2
H29C H 0.164389 0.119775 0.689292 0.023 Uiso 0.1304(16) 1 calc R U P A 2
H29D H 0.219339 0.091728 0.754861 0.023 Uiso 0.1304(16) 1 calc R U P A 2
C33A C 0.5210(7) 0.1616(12) 0.5949(5) 0.0184(16) Uani 0.1304(16) 1 d . U P A 2
H33C H 0.540191 0.230661 0.566071 0.022 Uiso 0.1304(16) 1 calc R U P A 2
H33D H 0.567778 0.094394 0.598421 0.022 Uiso 0.1304(16) 1 calc R U P A 2
O7A O 0.2793(12) 0.0311(14) 0.6143(7) 0.017(2) Uani 0.1304(16) 1 d . U P A 2
C27A C 0.4003(19) 0.338(3) 0.7307(11) 0.015(2) Uani 0.1304(16) 1 d . U P A 2
H27C H 0.452656 0.340899 0.760947 0.018 Uiso 0.1304(16) 1 calc R U P A 2
H27D H 0.369764 0.422646 0.730980 0.018 Uiso 0.1304(16) 1 calc R U P A 2

loop_
_atom_site_aniso_label
_atom_site_aniso_U_11
_atom_site_aniso_U_22
_atom_site_aniso_U_33
_atom_site_aniso_U_23
_atom_site_aniso_U_13
_atom_site_aniso_U_12
Ni1 0.01381(7) 0.01297(7) 0.01376(7) -0.00181(5) 0.00218(5) -0.00116(5)
O2 0.0167(4) 0.0227(4) 0.0152(4) 0.0023(3) 0.0008(3) -0.0014(3)
O1 0.0221(4) 0.0187(4) 0.0166(4) 0.0005(3) -0.0017(3) 0.0059(3)
O3 0.0220(4) 0.0163(4) 0.0180(4) 0.0003(3) -0.0016(3) 0.0002(3)
O7 0.0212(6) 0.0194(9) 0.0216(7) 0.0045(5) 0.0008(5) 0.0031(6)
O4 0.0203(4) 0.0350(5) 0.0209(4) 0.0020(4) 0.0009(3) 0.0010(4)
O5 0.0218(5) 0.0209(4) 0.0175(4) -0.0034(4) -0.0052(4) 0.0049(4)
O8A 0.0210(5) 0.0173(5) 0.0226(5) 0.0009(4) -0.0040(4) -0.0028(4)
O6 0.0260(6) 0.0258(5) 0.0239(5) 0.0036(4) -0.0069(4) 0.0035(5)
C1 0.0139(4) 0.0169(5) 0.0120(4) -0.0015(4) -0.0022(4) 0.0006(4)
C3 0.0230(5) 0.0159(5) 0.0217(5) 0.0004(4) -0.0052(4) 0.0019(4)
C6 0.0167(5) 0.0193(5) 0.0202(5) -0.0008(4) 0.0028(4) 0.0017(4)
C2 0.0172(5) 0.0176(5) 0.0147(5) -0.0008(4) -0.0021(4) 0.0005(4)
C14 0.0216(6) 0.0269(6) 0.0238(6) 0.0015(5) 0.0033(4) -0.0058(5)
C13 0.0264(6) 0.0409(7) 0.0162(5) 0.0028(5) -0.0033(5) -0.0115(6)
C19 0.0163(5) 0.0254(6) 0.0187(5) 0.0042(4) -0.0028(4) 0.0011(4)
C25 0.0226(6) 0.0205(5) 0.0247(6) 0.0013(4) 0.0024(4) 0.0037(4)
C20 0.0161(5) 0.0217(5) 0.0181(5) 0.0013(4) -0.0024(4) -0.0049(4)
C9 0.0253(6) 0.0243(6) 0.0334(7) -0.0011(5) 0.0052(5) -0.0091(5)
C22 0.0212(5) 0.0225(5) 0.0167(5) -0.0022(4) 0.0052(4) -0.0014(4)
C5 0.0196(5) 0.0258(6) 0.0262(6) -0.0038(5) 0.0046(4) 0.0063(5)
C4 0.0246(6) 0.0193(5) 0.0277(6) -0.0044(5) -0.0026(5) 0.0089(5)
C10 0.0235(6) 0.0215(5) 0.0292(6) 0.0022(5) 0.0080(5) -0.0041(5)
C23 0.0294(6) 0.0161(5) 0.0243(6) 0.0043(4) 0.0071(5) -0.0004(4)
C26 0.0225(5) 0.0196(5) 0.0210(5) 0.0008(4) 0.0059(4) 0.0063(4)
C21 0.0244(6) 0.0290(6) 0.0123(5) 0.0013(4) 0.0006(4) -0.0064(5)
C18 0.0219(5) 0.0330(7) 0.0228(6) 0.0053(5) -0.0057(4) -0.0006(5)
C24 0.0254(6) 0.0217(6) 0.0332(7) -0.0066(5) 0.0057(5) -0.0079(5)
C17 0.0391(7) 0.0496(9) 0.0186(5) 0.0026(6) 0.0000(5) -0.0224(7)
C34 0.0142(6) 0.0195(6) 0.0228(6) -0.0011(6) -0.0019(5) 0.0003(5)
C28 0.0284(10) 0.0329(13) 0.0191(12) -0.0126(9) -0.0092(9) 0.0072(8)
C33 0.0180(5) 0.0189(5) 0.0234(6) -0.0010(5) -0.0016(5) 0.0041(4)
C32 0.0261(7) 0.0141(6) 0.0307(7) -0.0031(5) 0.0031(5) -0.0019(5)
C31 0.0274(7) 0.0164(6) 0.0327(8) 0.0059(5) 0.0041(5) 0.0020(5)
C30 0.0211(7) 0.0281(8) 0.0250(7) 0.0081(6) 0.0057(5) 0.0001(5)
C27 0.0246(6) 0.0294(7) 0.0179(5) -0.0051(5) -0.0078(5) 0.0051(5)
C29 0.0325(8) 0.0328(8) 0.0177(6) 0.0073(5) 0.0007(5) 0.0052(6)
C16 0.0180(9) 0.0156(9) 0.0196(8) 0.0024(7) 0.0012(7) -0.0023(7)
C12 0.0215(9) 0.0199(10) 0.0132(8) -0.0018(7) 0.0034(6) -0.0024(8)
C11 0.0208(9) 0.0192(10) 0.0149(8) -0.0001(6) 0.0034(6) -0.0004(7)
C15 0.0155(8) 0.0174(8) 0.0162(8) -0.0008(6) 0.0016(6) -0.0044(6)
C8 0.0121(8) 0.0160(9) 0.0259(10) -0.0008(8) 0.0010(7) 0.0007(6)
C7 0.0136(8) 0.0187(9) 0.0221(9) -0.0003(8) -0.0029(7) 0.0004(7)
Li1 0.0221(10) 0.0249(10) 0.0232(10) 0.0018(8) -0.0019(8) 0.0011(8)
C8A 0.0134(13) 0.0197(16) 0.0287(16) -0.0056(13) -0.0018(11) -0.0016(11)
C7A 0.0147(13) 0.0184(15) 0.0239(15) -0.0042(13) -0.0021(11) 0.0022(11)
C12A 0.0239(15) 0.0158(15) 0.0125(13) -0.0008(10) 0.0020(10) -0.0007(13)
C11A 0.0236(15) 0.0132(14) 0.0154(13) -0.0025(10) 0.0076(10) -0.0029(11)
C16A 0.0166(12) 0.0147(14) 0.0226(15) -0.0009(12) 0.0077(9) -0.0034(11)
C15A 0.0164(13) 0.0145(12) 0.0195(14) 0.0005(10) 0.0005(11) -0.0036(10)
O5A 0.016(2) 0.023(3) 0.016(2) 0.000(2) 0.0023(19) 0.0033(19)
O6A 0.016(2) 0.0167(19) 0.023(3) 0.002(2) -0.0042(19) -0.0023(19)
C28A 0.017(3) 0.019(3) 0.011(3) 0.003(2) -0.0015(16) 0.005(2)
C34A 0.016(3) 0.025(3) 0.022(3) -0.004(2) 0.000(2) 0.004(2)
C30A 0.021(3) 0.016(2) 0.021(2) 0.003(2) 0.003(2) 0.003(2)
C31A 0.024(3) 0.009(3) 0.022(3) -0.001(3) 0.003(2) 0.0006(19)
O10 0.019(3) 0.021(3) 0.015(3) 0.005(2) 0.001(2) -0.002(2)
C32A 0.021(2) 0.015(2) 0.026(3) 0.001(3) 0.005(3) 0.004(2)
C29A 0.024(3) 0.014(3) 0.020(3) 0.000(2) 0.004(2) -0.0012(19)
C33A 0.014(3) 0.020(3) 0.021(3) -0.001(3) 0.002(2) 0.003(2)
O7A 0.019(3) 0.013(4) 0.020(3) -0.001(2) 0.003(3) -0.001(3)
C27A 0.014(3) 0.018(4) 0.013(3) -0.004(3) -0.006(3) 0.002(2)

loop_
_atom_type_symbol
_atom_type_description
_atom_type_scat_dispersion_real
_atom_type_scat_dispersion_imag
_atom_type_scat_source
C C 0.0033 0.0016 'International Tables Vol C Tables 4.2.6.8 and 6.1.1.4'
H H 0.0000 0.0000 'International Tables Vol C Tables 4.2.6.8 and 6.1.1.4'
Li Li -0.0003 0.0001 'International Tables Vol C Tables 4.2.6.8 and 6.1.1.4'
Ni Ni 0.3393 1.1124 'International Tables Vol C Tables 4.2.6.8 and 6.1.1.4'
O O 0.0106 0.0060 'International Tables Vol C Tables 4.2.6.8 and 6.1.1.4'

loop_
_exptl_crystal_face_index_h
_exptl_crystal_face_index_k
_exptl_crystal_face_index_l
_exptl_crystal_face_perp_dist
-1 -1 -1 0.0517
1 0 1 0.0649
-1 0 -1 0.0580
-1 -1 0 0.0544
0 1 -1 0.0601
0 -1 1 0.1016
1 -1 1 0.1010
-1 0 0 0.0403
1 0 0 0.0385
1 1 -1 0.0487
-1 -1 1 0.0769
-1 0 1 0.0304
1 0 -1 0.0209
1 -1 0 0.0858
-1 1 0 0.0646
-1 1 1 0.0633
1 -1 -1 0.0594
0 0 1 0.0705
0 -1 -1 0.0480
9 7 21 0.0380

loop_
_geom_angle_atom_site_label_1
_geom_angle_atom_site_label_2
_geom_angle_atom_site_label_3
_geom_angle
_geom_angle_site_symmetry_1
_geom_angle_site_symmetry_3
_geom_angle_publ_flag
C1 Ni1 C16 118.44(8) . . ?
C1 Ni1 C12 120.08(7) . . ?
C1 Ni1 C11 96.66(6) . . ?
C1 Ni1 C15 96.54(6) . . ?
C1 Ni1 C8 119.05(6) . . ?
C1 Ni1 C7 94.24(7) . . ?
C1 Ni1 C8A 95.28(10) . . ?
C1 Ni1 C12A 98.46(11) . . ?
C1 Ni1 C11A 122.50(9) . . ?
C1 Ni1 C16A 99.70(11) . . ?
C1 Ni1 C15A 124.20(9) . . ?
C16 Ni1 C12 98.03(9) . . ?
C16 Ni1 C11 136.01(9) . . ?
C16 Ni1 C15 38.50(7) . . ?
C12 Ni1 C11 38.60(8) . . ?
C12 Ni1 C15 83.54(7) . . ?
C11 Ni1 C15 117.71(7) . . ?
C8 Ni1 C16 98.39(8) . . ?
C8 Ni1 C12 98.28(8) . . ?
C8 Ni1 C11 85.12(8) . . ?
C8 Ni1 C15 135.88(7) . . ?
C8 Ni1 C7 39.14(8) . . ?
C7 Ni1 C16 85.73(8) . . ?
C7 Ni1 C12 136.90(8) . . ?
C7 Ni1 C11 119.18(7) . . ?
C7 Ni1 C15 120.08(7) . . ?
C12A Ni1 C8A 118.51(13) . . ?
C12A Ni1 C11A 39.29(13) . . ?
C12A Ni1 C16A 119.86(13) . . ?
C12A Ni1 C15A 85.67(12) . . ?
C11A Ni1 C8A 84.05(12) . . ?
C11A Ni1 C16A 131.98(13) . . ?
C11A Ni1 C15A 95.11(12) . . ?
C16A Ni1 C8A 116.15(13) . . ?
C15A Ni1 C8A 131.20(12) . . ?
C15A Ni1 C16A 38.11(12) . . ?
C20 O2 Li1 107.44(9) . . ?
C21 O2 C20 113.20(9) . . ?
C21 O2 Li1 116.35(9) . . ?
C19 O1 Li1 114.70(9) . . ?
C26 O1 C19 113.95(9) . . ?
C26 O1 Li1 115.90(9) . . ?
C22 O3 Li1 107.24(8) . . ?
C23 O3 C22 113.13(9) . . ?
C23 O3 Li1 116.77(9) . . ?
C31 O7 C30 113.10(19) . . ?
C31 O7 Li1 119.30(17) . . ?
C30 O7 Li1 112.80(14) . . ?
C25 O4 Li1 108.95(9) . . ?
C24 O4 C25 114.59(10) . . ?
C24 O4 Li1 108.07(9) . . ?
C34 O5 Li1 113.64(10) . . ?
C27 O5 C34 112.08(11) . . ?
C27 O5 Li1 118.04(11) . . ?
C33 O8A Li1 110.82(10) . . ?
C32 O8A C33 114.89(11) . . ?
C32 O8A Li1 105.90(10) . . ?
C28 O6 Li1 104.14(16) . . ?
C29 O6 C28 115.8(3) . . ?
C29 O6 Li1 110.69(10) . . ?
C6 C1 Ni1 125.92(8) . . ?
C6 C1 C2 112.36(10) . . ?
C2 C1 Ni1 121.66(8) . . ?
C2 C3 H3 120.0 . . ?
C4 C3 H3 120.0 . . ?
C4 C3 C2 120.04(11) . . ?
C1 C6 H6 117.8 . . ?
C5 C6 C1 124.40(11) . . ?
C5 C6 H6 117.8 . . ?
C1 C2 H2 117.7 . . ?
C3 C2 C1 124.54(11) . . ?
C3 C2 H2 117.7 . . ?
H14A C14 H14B 107.5 . . ?
H14C C14 H14D 108.4 . . ?
C13 C14 H14A 108.6 . . ?
C13 C14 H14B 108.6 . . ?
C13 C14 H14C 110.0 . . ?
C13 C14 H14D 110.0 . . ?
C13 C14 C15A 108.58(14) . . ?
C15 C14 H14A 108.6 . . ?
C15 C14 H14B 108.6 . . ?
C15 C14 C13 114.81(12) . . ?
C15A C14 H14C 110.0 . . ?
C15A C14 H14D 110.0 . . ?
C14 C13 H13A 110.0 . . ?
C14 C13 H13B 110.0 . . ?
C14 C13 H13C 107.7 . . ?
C14 C13 H13D 107.7 . . ?
H13A C13 H13B 108.4 . . ?
H13C C13 H13D 107.1 . . ?
C12 C13 C14 108.56(12) . . ?
C12 C13 H13A 110.0 . . ?
C12 C13 H13B 110.0 . . ?
C12A C13 C14 118.54(15) . . ?
C12A C13 H13C 107.7 . . ?
C12A C13 H13D 107.7 . . ?
O1 C19 H19A 110.4 . . ?
O1 C19 H19B 110.4 . . ?
O1 C19 C20 106.54(9) . . ?
H19A C19 H19B 108.6 . . ?
C20 C19 H19A 110.4 . . ?
C20 C19 H19B 110.4 . . ?
O4 C25 H25A 110.5 . . ?
O4 C25 H25B 110.5 . . ?
O4 C25 C26 106.17(10) . . ?
H25A C25 H25B 108.7 . . ?
C26 C25 H25A 110.5 . . ?
C26 C25 H25B 110.5 . . ?
O2 C20 C19 110.03(9) . . ?
O2 C20 H20A 109.7 . . ?
O2 C20 H20B 109.7 . . ?
C19 C20 H20A 109.7 . . ?
C19 C20 H20B 109.7 . . ?
H20A C20 H20B 108.2 . . ?
H9AA C9 H9AB 108.4 . . ?
H9BC C9 H9BD 106.8 . . ?
C10 C9 H9AA 110.1 . . ?
C10 C9 H9AB 110.1 . . ?
C10 C9 H9BC 107.1 . . ?
C10 C9 H9BD 107.1 . . ?
C8 C9 H9AA 110.1 . . ?
C8 C9 H9AB 110.1 . . ?
C8 C9 C10 108.12(12) . . ?
C8A C9 H9BC 107.1 . . ?
C8A C9 H9BD 107.1 . . ?
C8A C9 C10 120.87(15) . . ?
O3 C22 H22A 109.4 . . ?
O3 C22 H22B 109.4 . . ?
O3 C22 C21 111.13(9) . . ?
H22A C22 H22B 108.0 . . ?
C21 C22 H22A 109.4 . . ?
C21 C22 H22B 109.4 . . ?
C6 C5 H5 119.8 . . ?
C4 C5 C6 120.35(11) . . ?
C4 C5 H5 119.8 . . ?
C3 C4 H4 120.8 . . ?
C5 C4 C3 118.31(11) . . ?
C5 C4 H4 120.8 . . ?
C9 C10 H10A 108.2 . . ?
C9 C10 H10B 108.2 . . ?
C9 C10 H10C 110.4 . . ?
C9 C10 H10D 110.4 . . ?
H10A C10 H10B 107.4 . . ?
H10C C10 H10D 108.6 . . ?
C11 C10 C9 116.35(12) . . ?
C11 C10 H10A 108.2 . . ?
C11 C10 H10B 108.2 . . ?
C11A C10 C9 106.64(15) . . ?
C11A C10 H10C 110.4 . . ?
C11A C10 H10D 110.4 . . ?
O3 C23 H23A 110.2 . . ?
O3 C23 H23B 110.2 . . ?
O3 C23 C24 107.42(10) . . ?
H23A C23 H23B 108.5 . . ?
C24 C23 H23A 110.2 . . ?
C24 C23 H23B 110.2 . . ?
O1 C26 C25 110.67(10) . . ?
O1 C26 H26A 109.5 . . ?
O1 C26 H26B 109.5 . . ?
C25 C26 H26A 109.5 . . ?
C25 C26 H26B 109.5 . . ?
H26A C26 H26B 108.1 . . ?
O2 C21 C22 107.02(9) . . ?
O2 C21 H21A 110.3 . . ?
O2 C21 H21B 110.3 . . ?
C22 C21 H21A 110.3 . . ?
C22 C21 H21B 110.3 . . ?
H21A C21 H21B 108.6 . . ?
H18A C18 H18B 107.4 . . ?
H18C C18 H18D 108.1 . . ?
C17 C18 H18A 108.4 . . ?
C17 C18 H18B 108.4 . . ?
C17 C18 H18C 109.5 . . ?
C17 C18 H18D 109.5 . . ?
C7 C18 H18A 108.4 . . ?
C7 C18 H18B 108.4 . . ?
C7 C18 C17 115.70(12) . . ?
C7A C18 H18C 109.5 . . ?
C7A C18 H18D 109.5 . . ?
C7A C18 C17 110.72(15) . . ?
O4 C24 C23 111.93(10) . . ?
O4 C24 H24A 109.2 . . ?
O4 C24 H24B 109.2 . . ?
C23 C24 H24A 109.2 . . ?
C23 C24 H24B 109.2 . . ?
H24A C24 H24B 107.9 . . ?
C18 C17 H17A 109.4 . . ?
C18 C17 H17B 109.4 . . ?
C18 C17 H17C 107.4 . . ?
C18 C17 H17D 107.4 . . ?
C18 C17 C16 110.99(12) . . ?
H17A C17 H17B 108.0 . . ?
H17C C17 H17D 106.9 . . ?
C16 C17 H17A 109.4 . . ?
C16 C17 H17B 109.4 . . ?
C16A C17 C18 119.83(17) . . ?
C16A C17 H17C 107.4 . . ?
C16A C17 H17D 107.4 . . ?
O5 C34 H34A 109.4 . . ?
O5 C34 H34B 109.4 . . ?
O5 C34 C33 111.00(13) . . ?
H34A C34 H34B 108.0 . . ?
C33 C34 H34A 109.4 . . ?
C33 C34 H34B 109.4 . . ?
O6 C28 H28A 109.1 . . ?
O6 C28 H28B 109.1 . . ?
O6 C28 C27 112.4(3) . . ?
H28A C28 H28B 107.8 . . ?
C27 C28 H28A 109.1 . . ?
C27 C28 H28B 109.1 . . ?
O8A C33 C34 105.51(11) . . ?
O8A C33 H33A 110.6 . . ?
O8A C33 H33B 110.6 . . ?
C34 C33 H33A 110.6 . . ?
C34 C33 H33B 110.6 . . ?
H33A C33 H33B 108.8 . . ?
O8A C32 H32A 109.2 . . ?
O8A C32 H32B 109.2 . . ?
O8A C32 C31 111.86(12) . . ?
H32A C32 H32B 107.9 . . ?
C31 C32 H32A 109.2 . . ?
C31 C32 H32B 109.2 . . ?
O7 C31 C32 107.01(14) . . ?
O7 C31 H31A 110.3 . . ?
O7 C31 H31B 110.3 . . ?
C32 C31 H31A 110.3 . . ?
C32 C31 H31B 110.3 . . ?
H31A C31 H31B 108.6 . . ?
O7 C30 H30A 109.5 . . ?
O7 C30 H30B 109.5 . . ?
O7 C30 C29 110.85(16) . . ?
H30A C30 H30B 108.1 . . ?
C29 C30 H30A 109.5 . . ?
C29 C30 H30B 109.5 . . ?
O5 C27 C28 106.1(2) . . ?
O5 C27 H27A 110.5 . . ?
O5 C27 H27B 110.5 . . ?
C28 C27 H27A 110.5 . . ?
C28 C27 H27B 110.5 . . ?
H27A C27 H27B 108.7 . . ?
O6 C29 C30 107.16(12) . . ?
O6 C29 H29A 110.3 . . ?
O6 C29 H29B 110.3 . . ?
C30 C29 H29A 110.3 . . ?
C30 C29 H29B 110.3 . . ?
H29A C29 H29B 108.5 . . ?
Ni1 C16 H16 113.9 . . ?
C17 C16 Ni1 104.67(12) . . ?
C17 C16 H16 113.9 . . ?
C15 C16 Ni1 71.94(11) . . ?
C15 C16 C17 128.5(2) . . ?
C15 C16 H16 113.9 . . ?
Ni1 C12 H12 114.1 . . ?
C13 C12 Ni1 106.10(11) . . ?
C13 C12 H12 114.1 . . ?
C11 C12 Ni1 71.46(11) . . ?
C11 C12 C13 127.4(2) . . ?
C11 C12 H12 114.1 . . ?
Ni1 C11 H11 116.2 . . ?
C10 C11 Ni1 106.85(11) . . ?
C10 C11 H11 116.2 . . ?
C12 C11 Ni1 69.93(11) . . ?
C12 C11 C10 121.74(18) . . ?
C12 C11 H11 116.2 . . ?
Ni1 C15 H15 116.0 . . ?
C14 C15 Ni1 108.47(11) . . ?
C14 C15 H15 116.0 . . ?
C16 C15 Ni1 69.56(11) . . ?
C16 C15 C14 121.45(18) . . ?
C16 C15 H15 116.0 . . ?
Ni1 C8 H8 114.6 . . ?
C9 C8 Ni1 107.02(11) . . ?
C9 C8 H8 114.6 . . ?
C7 C8 Ni1 71.25(11) . . ?
C7 C8 C9 125.58(18) . . ?
C7 C8 H8 114.6 . . ?
Ni1 C7 H7 115.3 . . ?
C18 C7 Ni1 108.61(11) . . ?
C18 C7 H7 115.3 . . ?
C8 C7 Ni1 69.61(11) . . ?
C8 C7 C18 123.49(19) . . ?
C8 C7 H7 115.3 . . ?
O2 Li1 O3 72.76(7) . . ?
O2 Li1 O4 113.72(9) . . ?
O2 Li1 O8A 75.88(8) . . ?
O2 Li1 O6 147.47(11) . . ?
O2 Li1 O10 87.9(2) . . ?
O2 Li1 O7A 79.2(4) . . ?
O1 Li1 O2 75.18(7) . . ?
O1 Li1 O3 109.20(9) . . ?
O1 Li1 O7 84.35(10) . . ?
O1 Li1 O4 69.83(7) . . ?
O1 Li1 O5 144.51(12) . . ?
O1 Li1 O8A 143.40(11) . . ?
O1 Li1 O6 80.68(8) . . ?
O1 Li1 O10 156.3(3) . . ?
O1 Li1 O7A 86.9(4) . . ?
O3 Li1 O4 68.60(7) . . ?
O3 Li1 O8A 82.74(8) . . ?
O3 Li1 O6 136.95(10) . . ?
O3 Li1 O7A 142.2(3) . . ?
O7 Li1 O2 84.72(10) . . ?
O7 Li1 O3 149.02(12) . . ?
O7 Li1 O4 141.73(11) . . ?
O7 Li1 O8A 71.10(8) . . ?
O7 Li1 O6 71.36(8) . . ?
O5 Li1 O2 138.06(11) . . ?
O5 Li1 O3 78.53(8) . . ?
O5 Li1 O7 106.91(11) . . ?
O5 Li1 O4 82.10(8) . . ?
O5 Li1 O8A 70.65(7) . . ?
O5 Li1 O6 71.89(7) . . ?
O8A Li1 O4 143.86(10) . . ?
O6 Li1 O4 76.81(7) . . ?
O6 Li1 O8A 114.66(9) . . ?
O5A Li1 O2 159.8(2) . . ?
O5A Li1 O1 124.1(2) . . ?
O5A Li1 O3 93.2(2) . . ?
O5A Li1 O4 72.52(19) . . ?
O5A Li1 O10 75.2(3) . . ?
O5A Li1 O7A 105.9(4) . . ?
O10 Li1 O3 80.5(2) . . ?
O10 Li1 O4 133.3(2) . . ?
O10 Li1 O7A 73.5(4) . . ?
O7A Li1 O4 148.1(3) . . ?
Ni1 C8A H8A 115.1 . . ?
C9 C8A Ni1 105.66(18) . . ?
C9 C8A H8A 115.1 . . ?
C7A C8A Ni1 71.99(18) . . ?
C7A C8A C9 124.7(3) . . ?
C7A C8A H8A 115.1 . . ?
Ni1 C7A H7A 96.1 . . ?
C18 C7A Ni1 103.95(17) . . ?
C18 C7A H7A 115.5 . . ?
C8A C7A Ni1 70.60(18) . . ?
C8A C7A C18 129.0(3) . . ?
C8A C7A H7A 115.5 . . ?
Ni1 C12A H12A 114.3 . . ?
C13 C12A Ni1 108.90(17) . . ?
C13 C12A H12A 114.3 . . ?
C11A C12A Ni1 70.90(18) . . ?
C11A C12A C13 125.5(3) . . ?
C11A C12A H12A 114.3 . . ?
Ni1 C11A H11A 114.8 . . ?
C10 C11A Ni1 108.03(16) . . ?
C10 C11A H11A 114.8 . . ?
C12A C11A Ni1 69.81(17) . . ?
C12A C11A C10 125.0(3) . . ?
C12A C11A H11A 114.8 . . ?
Ni1 C16A H16A 112.5 . . ?
C17 C16A Ni1 109.98(19) . . ?
C17 C16A H16A 112.5 . . ?
C17 C16A C15A 130.2(3) . . ?
C15A C16A Ni1 70.40(18) . . ?
C15A C16A H16A 112.5 . . ?
Ni1 C15A H15A 115.7 . . ?
C14 C15A Ni1 103.13(15) . . ?
C14 C15A H15A 115.7 . . ?
C16A C15A Ni1 71.49(17) . . ?
C16A C15A C14 124.7(3) . . ?
C16A C15A H15A 115.7 . . ?
C34A O5A Li1 115.8(5) . . ?
C34A O5A C27A 109.1(12) . . ?
C27A O5A Li1 118.9(11) . . ?
C29A O6A C28A 114.0(7) . . ?
O6A C28A H28C 108.8 . . ?
O6A C28A H28D 108.8 . . ?
H28C C28A H28D 107.7 . . ?
C27A C28A O6A 113.9(14) . . ?
C27A C28A H28C 108.8 . . ?
C27A C28A H28D 108.8 . . ?
O5A C34A H34C 110.1 . . ?
O5A C34A H34D 110.1 . . ?
O5A C34A C33A 108.2(7) . . ?
H34C C34A H34D 108.4 . . ?
C33A C34A H34C 110.1 . . ?
C33A C34A H34D 110.1 . . ?
H30C C30A H30D 108.6 . . ?
C29A C30A H30C 110.4 . . ?
C29A C30A H30D 110.4 . . ?
O7A C30A H30C 110.4 . . ?
O7A C30A H30D 110.4 . . ?
O7A C30A C29A 106.5(8) . . ?
H31C C31A H31D 107.6 . . ?
C32A C31A H31C 108.7 . . ?
C32A C31A H31D 108.7 . . ?
O7A C31A H31C 108.7 . . ?
O7A C31A H31D 108.7 . . ?
O7A C31A C32A 114.1(10) . . ?
C32A O10 Li1 115.7(6) . . ?
C33A O10 Li1 109.6(7) . . ?
C33A O10 C32A 112.0(8) . . ?
C31A C32A H32C 110.2 . . ?
C31A C32A H32D 110.2 . . ?
O10 C32A C31A 107.8(7) . . ?
O10 C32A H32C 110.2 . . ?
O10 C32A H32D 110.2 . . ?
H32C C32A H32D 108.5 . . ?
O6A C29A C30A 114.1(8) . . ?
O6A C29A H29C 108.7 . . ?
O6A C29A H29D 108.7 . . ?
C30A C29A H29C 108.7 . . ?
C30A C29A H29D 108.7 . . ?
H29C C29A H29D 107.6 . . ?
C34A C33A H33C 109.6 . . ?
C34A C33A H33D 109.6 . . ?
O10 C33A C34A 110.5(8) . . ?
O10 C33A H33C 109.6 . . ?
O10 C33A H33D 109.6 . . ?
H33C C33A H33D 108.1 . . ?
C30A O7A Li1 121.8(9) . . ?
C30A O7A C31A 113.7(12) . . ?
C31A O7A Li1 103.3(10) . . ?
O5A C27A H27C 110.7 . . ?
O5A C27A H27D 110.7 . . ?
C28A C27A O5A 105.4(18) . . ?
C28A C27A H27C 110.7 . . ?
C28A C27A H27D 110.7 . . ?
H27C C27A H27D 108.8 . . ?

loop_
_geom_bond_atom_site_label_1
_geom_bond_atom_site_label_2
_geom_bond_distance
_geom_bond_site_symmetry_2
_geom_bond_publ_flag
Ni1 C1 2.0240(11) . ?
Ni1 C16 2.0832(19) . ?
Ni1 C12 2.0866(18) . ?
Ni1 C11 2.1061(18) . ?
Ni1 C15 2.1136(17) . ?
Ni1 C8 2.0562(18) . ?
Ni1 C7 2.0773(18) . ?
Ni1 C8A 2.138(3) . ?
Ni1 C12A 2.051(3) . ?
Ni1 C11A 2.065(3) . ?
Ni1 C16A 2.123(3) . ?
Ni1 C15A 2.109(3) . ?
O2 C20 1.4390(14) . ?
O2 C21 1.4284(14) . ?
O2 Li1 2.261(2) . ?
O1 C19 1.4328(14) . ?
O1 C26 1.4297(14) . ?
O1 Li1 2.211(2) . ?
O3 C22 1.4319(14) . ?
O3 C23 1.4220(14) . ?
O3 Li1 2.387(2) . ?
O7 C31 1.423(2) . ?
O7 C30 1.438(2) . ?
O7 Li1 2.239(4) . ?
O4 C25 1.4257(15) . ?
O4 C24 1.4208(16) . ?
O4 Li1 2.580(3) . ?
O5 C34 1.4301(18) . ?
O5 C27 1.4298(17) . ?
O5 Li1 2.226(2) . ?
O8A C33 1.4280(17) . ?
O8A C32 1.4213(18) . ?
O8A Li1 2.505(3) . ?
O6 C28 1.435(5) . ?
O6 C29 1.4213(19) . ?
O6 Li1 2.493(2) . ?
C1 C6 1.4180(15) . ?
C1 C2 1.4192(15) . ?
C3 H3 0.9500 . ?
C3 C2 1.3981(16) . ?
C3 C4 1.3934(18) . ?
C6 H6 0.9500 . ?
C6 C5 1.3973(16) . ?
C2 H2 0.9500 . ?
C14 H14A 0.9900 . ?
C14 H14B 0.9900 . ?
C14 H14C 0.9900 . ?
C14 H14D 0.9900 . ?
C14 C13 1.5212(18) . ?
C14 C15 1.455(2) . ?
C14 C15A 1.598(3) . ?
C13 H13A 0.9900 . ?
C13 H13B 0.9900 . ?
C13 H13C 0.9900 . ?
C13 H13D 0.9900 . ?
C13 C12 1.492(2) . ?
C13 C12A 1.467(3) . ?
C19 H19A 0.9900 . ?
C19 H19B 0.9900 . ?
C19 C20 1.5043(17) . ?
C25 H25A 0.9900 . ?
C25 H25B 0.9900 . ?
C25 C26 1.5075(17) . ?
C20 H20A 0.9900 . ?
C20 H20B 0.9900 . ?
C9 H9AA 0.9900 . ?
C9 H9AB 0.9900 . ?
C9 H9BC 0.9900 . ?
C9 H9BD 0.9900 . ?
C9 C10 1.5190(19) . ?
C9 C8 1.516(2) . ?
C9 C8A 1.452(4) . ?
C22 H22A 0.9900 . ?
C22 H22B 0.9900 . ?
C22 C21 1.5063(17) . ?
C5 H5 0.9500 . ?
C5 C4 1.3890(19) . ?
C4 H4 0.9500 . ?
C10 H10A 0.9900 . ?
C10 H10B 0.9900 . ?
C10 H10C 0.9900 . ?
C10 H10D 0.9900 . ?
C10 C11 1.499(2) . ?
C10 C11A 1.519(3) . ?
C23 H23A 0.9900 . ?
C23 H23B 0.9900 . ?
C23 C24 1.5097(18) . ?
C26 H26A 0.9900 . ?
C26 H26B 0.9900 . ?
C21 H21A 0.9900 . ?
C21 H21B 0.9900 . ?
C18 H18A 0.9900 . ?
C18 H18B 0.9900 . ?
C18 H18C 0.9900 . ?
C18 H18D 0.9900 . ?
C18 C17 1.5144(19) . ?
C18 C7 1.482(2) . ?
C18 C7A 1.505(3) . ?
C24 H24A 0.9900 . ?
C24 H24B 0.9900 . ?
C17 H17A 0.9900 . ?
C17 H17B 0.9900 . ?
C17 H17C 0.9900 . ?
C17 H17D 0.9900 . ?
C17 C16 1.530(3) . ?
C17 C16A 1.351(4) . ?
C34 H34A 0.9900 . ?
C34 H34B 0.9900 . ?
C34 C33 1.503(2) . ?
C28 H28A 0.9900 . ?
C28 H28B 0.9900 . ?
C28 C27 1.486(4) . ?
C33 H33A 0.9900 . ?
C33 H33B 0.9900 . ?
C32 H32A 0.9900 . ?
C32 H32B 0.9900 . ?
C32 C31 1.513(2) . ?
C31 H31A 0.9900 . ?
C31 H31B 0.9900 . ?
C30 H30A 0.9900 . ?
C30 H30B 0.9900 . ?
C30 C29 1.507(2) . ?
C27 H27A 0.9900 . ?
C27 H27B 0.9900 . ?
C29 H29A 0.9900 . ?
C29 H29B 0.9900 . ?
C16 H16 1.0000 . ?
C16 C15 1.384(3) . ?
C12 H12 1.0000 . ?
C12 C11 1.386(3) . ?
C11 H11 1.0000 . ?
C15 H15 1.0000 . ?
C8 H8 1.0000 . ?
C8 C7 1.385(3) . ?
C7 H7 1.0000 . ?
Li1 O5A 2.191(7) . ?
Li1 O10 2.280(8) . ?
Li1 O7A 2.412(18) . ?
C8A H8A 1.0000 . ?
C8A C7A 1.377(5) . ?
C7A H7A 0.9500 . ?
C12A H12A 1.0000 . ?
C12A C11A 1.384(5) . ?
C11A H11A 1.0000 . ?
C16A H16A 1.0000 . ?
C16A C15A 1.382(5) . ?
C15A H15A 1.0000 . ?
O5A C34A 1.435(11) . ?
O5A C27A 1.69(2) . ?
O6A C28A 1.426(10) . ?
O6A C29A 1.395(11) . ?
C28A H28C 0.9900 . ?
C28A H28D 0.9900 . ?
C28A C27A 1.34(3) . ?
C34A H34C 0.9900 . ?
C34A H34D 0.9900 . ?
C34A C33A 1.554(15) . ?
C30A H30C 0.9900 . ?
C30A H30D 0.9900 . ?
C30A C29A 1.507(14) . ?
C30A O7A 1.431(18) . ?
C31A H31C 0.9900 . ?
C31A H31D 0.9900 . ?
C31A C32A 1.475(13) . ?
C31A O7A 1.442(15) . ?
O10 C32A 1.409(12) . ?
O10 C33A 1.388(14) . ?
C32A H32C 0.9900 . ?
C32A H32D 0.9900 . ?
C29A H29C 0.9900 . ?
C29A H29D 0.9900 . ?
C33A H33C 0.9900 . ?
C33A H33D 0.9900 . ?
C27A H27C 0.9900 . ?
C27A H27D 0.9900 . ?

loop_
_geom_torsion_atom_site_label_1
_geom_torsion_atom_site_label_2
_geom_torsion_atom_site_label_3
_geom_torsion_atom_site_label_4
_geom_torsion
_geom_torsion_site_symmetry_1
_geom_torsion_site_symmetry_2
_geom_torsion_site_symmetry_3
_geom_torsion_site_symmetry_4
_geom_torsion_publ_flag
Ni1 C1 C6 C5 -177.43(9) . . . . ?
Ni1 C1 C2 C3 177.75(9) . . . . ?
Ni1 C16 C15 C14 -99.69(15) . . . . ?
Ni1 C12 C11 C10 -97.88(16) . . . . ?
Ni1 C8 C7 C18 -99.34(16) . . . . ?
Ni1 C8A C7A C18 92.5(3) . . . . ?
Ni1 C12A C11A C10 98.3(3) . . . . ?
Ni1 C16A C15A C14 93.4(2) . . . . ?
O1 C19 C20 O2 -56.40(12) . . . . ?
O3 C22 C21 O2 -56.82(13) . . . . ?
O3 C23 C24 O4 -59.84(14) . . . . ?
O7 C30 C29 O6 57.95(18) . . . . ?
O4 C25 C26 O1 -59.58(12) . . . . ?
O5 C34 C33 O8A 59.08(15) . . . . ?
O8A C32 C31 O7 56.5(2) . . . . ?
O6 C28 C27 O5 59.8(4) . . . . ?
C1 C6 C5 C4 0.09(19) . . . . ?
C6 C1 C2 C3 0.27(15) . . . . ?
C6 C5 C4 C3 -0.25(19) . . . . ?
C2 C1 C6 C5 -0.09(16) . . . . ?
C2 C3 C4 C5 0.42(18) . . . . ?
C14 C13 C12 Ni1 44.95(17) . . . . ?
C14 C13 C12 C11 123.65(19) . . . . ?
C14 C13 C12A Ni1 -1.6(3) . . . . ?
C14 C13 C12A C11A -81.2(3) . . . . ?
C13 C14 C15 Ni1 18.41(16) . . . . ?
C13 C14 C15 C16 95.27(19) . . . . ?
C13 C14 C15A Ni1 -39.74(17) . . . . ?
C13 C14 C15A C16A -116.1(3) . . . . ?
C13 C12 C11 Ni1 -96.43(17) . . . . ?
C13 C12 C11 C10 165.69(15) . . . . ?
C13 C12A C11A Ni1 100.0(3) . . . . ?
C13 C12A C11A C10 -161.6(2) . . . . ?
C19 O1 C26 C25 -84.17(12) . . . . ?
C25 O4 C24 C23 -77.84(14) . . . . ?
C20 O2 C21 C22 162.28(9) . . . . ?
C9 C10 C11 Ni1 14.58(16) . . . . ?
C9 C10 C11 C12 91.04(19) . . . . ?
C9 C10 C11A Ni1 -40.55(19) . . . . ?
C9 C10 C11A C12A -118.1(3) . . . . ?
C9 C8 C7 Ni1 -97.89(17) . . . . ?
C9 C8 C7 C18 162.76(15) . . . . ?
C9 C8A C7A Ni1 96.9(3) . . . . ?
C9 C8A C7A C18 -170.6(2) . . . . ?
C22 O3 C23 C24 169.92(10) . . . . ?
C4 C3 C2 C1 -0.46(18) . . . . ?
C10 C9 C8 Ni1 43.03(15) . . . . ?
C10 C9 C8 C7 121.83(18) . . . . ?
C10 C9 C8A Ni1 -8.4(2) . . . . ?
C10 C9 C8A C7A -87.0(3) . . . . ?
C23 O3 C22 C21 -82.97(12) . . . . ?
C26 O1 C19 C20 172.00(9) . . . . ?
C21 O2 C20 C19 -80.65(12) . . . . ?
C18 C17 C16 Ni1 40.30(18) . . . . ?
C18 C17 C16 C15 118.7(2) . . . . ?
C18 C17 C16A Ni1 -0.3(3) . . . . ?
C18 C17 C16A C15A -81.1(4) . . . . ?
C24 O4 C25 C26 159.34(10) . . . . ?
C17 C18 C7 Ni1 10.05(19) . . . . ?
C17 C18 C7 C8 87.5(2) . . . . ?
C17 C18 C7A Ni1 -38.4(2) . . . . ?
C17 C18 C7A C8A -114.6(3) . . . . ?
C17 C16 C15 Ni1 -94.65(19) . . . . ?
C17 C16 C15 C14 165.66(16) . . . . ?
C17 C16A C15A Ni1 100.0(3) . . . . ?
C17 C16A C15A C14 -166.6(2) . . . . ?
C34 O5 C27 C28 -176.2(3) . . . . ?
C28 O6 C29 C30 -153.47(19) . . . . ?
C33 O8A C32 C31 77.37(16) . . . . ?
C32 O8A C33 C34 -156.79(13) . . . . ?
C31 O7 C30 C29 87.2(2) . . . . ?
C30 O7 C31 C32 -174.74(18) . . . . ?
C27 O5 C34 C33 84.12(14) . . . . ?
C29 O6 C28 C27 75.1(3) . . . . ?
C15 C14 C13 C12 -43.47(19) . . . . ?
C8 C9 C10 C11 -39.04(18) . . . . ?
C7 C18 C17 C16 -34.9(2) . . . . ?
Li1 O2 C20 C19 49.21(11) . . . . ?
Li1 O2 C21 C22 37.09(13) . . . . ?
Li1 O1 C19 C20 35.07(12) . . . . ?
Li1 O1 C26 C25 52.22(13) . . . . ?
Li1 O3 C22 C21 47.22(12) . . . . ?
Li1 O3 C23 C24 44.72(13) . . . . ?
Li1 O7 C31 C32 -38.5(2) . . . . ?
Li1 O7 C30 C29 -51.98(19) . . . . ?
Li1 O4 C25 C26 38.15(12) . . . . ?
Li1 O4 C24 C23 43.83(13) . . . . ?
Li1 O5 C34 C33 -52.87(15) . . . . ?
Li1 O5 C27 C28 -41.2(3) . . . . ?
Li1 O8A C33 C34 -36.82(14) . . . . ?
Li1 O8A C32 C31 -45.29(14) . . . . ?
Li1 O6 C28 C27 -46.6(4) . . . . ?
Li1 O6 C29 C30 -35.28(15) . . . . ?
Li1 O5A C34A C33A 29.2(9) . . . . ?
Li1 O5A C27A C28A 47(2) . . . . ?
Li1 O10 C32A C31A 33.7(10) . . . . ?
Li1 O10 C33A C34A 45.3(9) . . . . ?
C8A C9 C10 C11A 33.2(2) . . . . ?
C7A C18 C17 C16A 28.0(3) . . . . ?
C15A C14 C13 C12A 29.1(3) . . . . ?
O5A C34A C33A O10 -49.9(11) . . . . ?
O6A C28A C27A O5A -59(2) . . . . ?
C28A O6A C29A C30A -76.7(10) . . . . ?
C34A O5A C27A C28A -89.0(18) . . . . ?
C32A C31A O7A Li1 49.4(11) . . . . ?
C32A C31A O7A C30A -84.6(15) . . . . ?
C32A O10 C33A C34A -84.5(10) . . . . ?
C29A O6A C28A C27A 164.2(14) . . . . ?
C29A C30A O7A Li1 42.9(13) . . . . ?
C29A C30A O7A C31A 167.5(11) . . . . ?
C33A O10 C32A C31A 160.2(9) . . . . ?
O7A C30A C29A O6A -55.7(12) . . . . ?
O7A C31A C32A O10 -58.2(13) . . . . ?
C27A O5A C34A C33A 166.7(13) . . . . ?

loop_
_exptl_oxdiff_crystal_face_indexfrac_h
_exptl_oxdiff_crystal_face_indexfrac_k
_exptl_oxdiff_crystal_face_indexfrac_l
_exptl_oxdiff_crystal_face_x
_exptl_oxdiff_crystal_face_y
_exptl_oxdiff_crystal_face_z
-0.9991 -0.9989 -0.9990 -0.0864 0.0102 -0.0264
0.9991 0.0000 0.9989 0.0504 0.0019 -0.0311
-0.9991 -0.0000 -0.9989 -0.0504 -0.0019 0.0311
-0.9991 -0.9989 0.0001 -0.0705 -0.0153 -0.0417
-0.0000 0.9989 -0.9990 0.0201 0.0134 0.0728
0.0000 -0.9989 0.9990 -0.0201 -0.0134 -0.0728
0.9991 -0.9989 0.9987 0.0144 0.0140 -0.0886
-0.9991 -0.0000 0.0002 -0.0346 -0.0274 0.0158
0.9991 0.0000 -0.0002 0.0346 0.0274 -0.0158
0.9991 0.9989 -0.9992 0.0547 0.0408 0.0569
-0.9991 -0.9989 0.9992 -0.0547 -0.0408 -0.0569
-0.9991 -0.0000 0.9993 -0.0187 -0.0528 0.0006
0.9991 0.0000 -0.9993 0.0187 0.0528 -0.0006
0.9991 -0.9989 -0.0003 -0.0014 0.0395 -0.0734
-0.9991 0.9989 0.0003 0.0014 -0.0395 0.0734
-0.9991 0.9989 0.9994 0.0172 -0.0649 0.0581
0.9991 -0.9989 -0.9994 -0.0172 0.0649 -0.0581
-0.0000 0.0000 0.9991 0.0158 -0.0255 -0.0152
0.0000 -0.9989 -0.9992 -0.0518 0.0376 -0.0423
8.9917 6.9928 20.9794 0.8954 -0.3738 -0.0601
